data_7013408
loop_
_publ_author_name
'Blower, Philip J.'
'Castle, Thomas C.'
'Cowley, Andrew R.'
'Dilworth, Jonathan R.'
'Donnelly, Paul S.'
'Labisbal, Elena'
'Sowrey, Frank E.'
'Teat, Simon J.'
'Went, Michael J.'

_publ_section_title
;
 Structural trends in copper(II) bis(thiosemicarbazone) radiopharmaceuticals
;
_journal_coden_ASTM DTARAF
_journal_issue 23
_journal_name_full 'Dalton Transactions'
_journal_page_first 4416
_journal_page_last 4425
_journal_paper_doi 10.1039/b307499d
_journal_year 2003
_chemical_formula_sum 'C10 H18 Cu N6 S2'
_chemical_formula_weight 349.96
_space_group_IT_number 2
_symmetry_cell_setting triclinic
_symmetry_space_group_name_Hall '-P 1'
_symmetry_space_group_name_H-M 'P -1'
_atom_sites_solution_hydrogens geom
_atom_sites_solution_primary direct
_atom_sites_solution_secondary difmap
_audit_creation_method SHELXL-97
_cell_angle_alpha 104.281(2)
_cell_angle_beta 97.775(2)
_cell_angle_gamma 90.630(2)
_cell_formula_units_Z 2
_cell_length_a 7.3791(3)
_cell_length_b 8.5020(4)
_cell_length_c 11.9417(5)
_cell_measurement_reflns_used 3649
_cell_measurement_temperature 150(2)
_cell_measurement_theta_max 58.27
_cell_measurement_theta_min 5.42
_cell_volume 718.59(5)
_computing_cell_refinement 'Bruker AXS SAINT v6.02a'
_computing_data_collection 'Bruker AXS SMART'
_computing_data_reduction 'Bruker AXS SAINT'
_computing_molecular_graphics 'Bruker AXS SHELXTL'
_computing_publication_material 'SHELXTL and local programs'
_computing_structure_refinement 'Bruker AXS SHELXTL'
_computing_structure_solution 'Bruker AXS SHELXTL'
_diffrn_ambient_temperature 150(2)
_diffrn_measured_fraction_theta_full 0.975
_diffrn_measured_fraction_theta_max 0.859
_diffrn_measurement_device_type 'Bruker AXS SMART CCD diffractometer'
_diffrn_measurement_method '\w rotation with narrow frames'
_diffrn_radiation_monochromator 'Silicon 111'
_diffrn_radiation_source 'Daresbury SRS Station 9.8'
_diffrn_radiation_type Synchrotron
_diffrn_radiation_wavelength 0.6904
_diffrn_reflns_av_R_equivalents 0.0068
_diffrn_reflns_av_sigmaI/netI 0.0221
_diffrn_reflns_limit_h_max 10
_diffrn_reflns_limit_h_min -10
_diffrn_reflns_limit_k_max 8
_diffrn_reflns_limit_k_min -11
_diffrn_reflns_limit_l_max 16
_diffrn_reflns_limit_l_min -15
_diffrn_reflns_number 4988
_diffrn_reflns_theta_full 25.00
_diffrn_reflns_theta_max 29.13
_diffrn_reflns_theta_min 2.58
_diffrn_standards_decay_% 15
_diffrn_standards_number 0
_exptl_absorpt_coefficient_mu 1.806
_exptl_absorpt_correction_T_max 0.95
_exptl_absorpt_correction_T_min 0.83
_exptl_absorpt_correction_type multi-scan
_exptl_crystal_colour red/orange
_exptl_crystal_density_diffrn 1.617
_exptl_crystal_density_method 'not measured'
_exptl_crystal_description block
_exptl_crystal_F_000 362
_exptl_crystal_size_max 0.12
_exptl_crystal_size_mid 0.06
_exptl_crystal_size_min 0.02
_refine_diff_density_max 0.629
_refine_diff_density_min -0.492
_refine_diff_density_rms 0.161
_refine_ls_extinction_method none
_refine_ls_goodness_of_fit_ref 0.985
_refine_ls_hydrogen_treatment mixed
_refine_ls_matrix_type full
_refine_ls_number_parameters 178
_refine_ls_number_reflns 3625
_refine_ls_number_restraints 0
_refine_ls_restrained_S_all 0.985
_refine_ls_R_factor_all 0.0451
_refine_ls_R_factor_gt 0.0407
_refine_ls_shift/su_max 0.001
_refine_ls_shift/su_mean 0.000
_refine_ls_structure_factor_coef Fsqd
_refine_ls_weighting_details 'calc w=1/[\s^2^(Fo^2^)+(0.0800P)^2^+0.0000P] where P=(Fo^2^+2Fc^2^)/3'
_refine_ls_weighting_scheme calc
_refine_ls_wR_factor_gt 0.1048
_refine_ls_wR_factor_ref 0.1061
_reflns_number_gt 3055
_reflns_number_total 3625
_reflns_threshold_expression >2sigma(I)
_cod_data_source_file b307499d.txt
_cod_data_source_block kent4
_cod_depositor_comments
;
 Updated bibliographic information.

 Antanas Vaitkus,
 2019-10-04
;
_cod_original_sg_symbol_H-M P-1
_cod_database_code 7013408

loop_
_symmetry_equiv_pos_as_xyz
'x, y, z'
'-x, -y, -z'

loop_
_atom_site_label
_atom_site_type_symbol
_atom_site_fract_x
_atom_site_fract_y
_atom_site_fract_z
_atom_site_U_iso_or_equiv
_atom_site_adp_type
_atom_site_occupancy
_atom_site_symmetry_multiplicity
_atom_site_calc_flag
_atom_site_refinement_flags
_atom_site_disorder_assembly
_atom_site_disorder_group
Cu Cu 0.28916(3) 0.57615(3) 0.88512(2) 0.02044(10) Uani 1 1 d . . .
S1 S 0.29036(8) 0.60422(7) 0.70351(5) 0.02683(14) Uani 1 1 d . . .
S2 S 0.39089(8) 0.81228(7) 1.01289(5) 0.02415(14) Uani 1 1 d . . .
C1 C 0.0671(3) 0.0998(3) 0.8404(2) 0.0284(5) Uani 1 1 d . . .
H1A H 0.0361 0.0692 0.7552 0.034 Uiso 1 1 calc R . .
H1B H -0.0438 0.0928 0.8761 0.034 Uiso 1 1 calc R . .
H1C H 0.1565 0.0259 0.8646 0.034 Uiso 1 1 calc R . .
C2 C 0.1676(4) 0.2709(3) 1.0984(2) 0.0290(5) Uani 1 1 d . . .
H2A H 0.2459 0.3267 1.1706 0.035 Uiso 1 1 calc R . .
H2B H 0.2017 0.1576 1.0747 0.035 Uiso 1 1 calc R . .
H2C H 0.0393 0.2739 1.1116 0.035 Uiso 1 1 calc R . .
C11 C 0.1467(3) 0.2691(3) 0.87890(19) 0.0216(4) Uani 1 1 d . . .
N11 N 0.1838(3) 0.3564(2) 0.80891(17) 0.0221(4) Uani 1 1 d . . .
N12 N 0.1514(3) 0.2961(2) 0.69024(17) 0.0235(4) Uani 1 1 d . . .
C12 C 0.1994(3) 0.4046(3) 0.6350(2) 0.0229(4) Uani 1 1 d . . .
N13 N 0.1743(3) 0.3575(3) 0.51757(18) 0.0287(4) Uani 1 1 d . . .
C13 C 0.0972(4) 0.1950(3) 0.4588(2) 0.0357(6) Uani 1 1 d . . .
H13A H 0.1843 0.1144 0.4748 0.043 Uiso 1 1 calc R . .
H13B H 0.0730 0.1845 0.3745 0.043 Uiso 1 1 calc R . .
H13C H -0.0174 0.1769 0.4876 0.043 Uiso 1 1 calc R . .
C14 C 0.2345(4) 0.4533(3) 0.4427(2) 0.0316(5) Uani 1 1 d . . .
H14A H 0.2593 0.5665 0.4874 0.038 Uiso 1 1 calc R . .
H14B H 0.1383 0.4486 0.3766 0.038 Uiso 1 1 calc R . .
H14C H 0.3463 0.4095 0.4136 0.038 Uiso 1 1 calc R . .
C21 C 0.1917(3) 0.3537(3) 1.0043(2) 0.0216(4) Uani 1 1 d . . .
N21 N 0.2546(3) 0.5020(2) 1.02386(17) 0.0220(4) Uani 1 1 d . . .
C22 C 0.3670(3) 0.7417(3) 1.1372(2) 0.0215(4) Uani 1 1 d . . .
N22 N 0.3037(3) 0.5945(2) 1.13556(17) 0.0235(4) Uani 1 1 d . . .
N23 N 0.4151(3) 0.8435(2) 1.24444(18) 0.0264(4) Uani 1 1 d . . .
C23 C 0.3834(4) 0.7878(3) 1.3469(2) 0.0310(5) Uani 1 1 d . . .
H23A H 0.2515 0.7755 1.3477 0.037 Uiso 1 1 calc R . .
H23B H 0.4386 0.8676 1.4178 0.037 Uiso 1 1 calc R . .
H23C H 0.4391 0.6830 1.3439 0.037 Uiso 1 1 calc R . .
C24 C 0.4970(4) 1.0055(3) 1.2645(2) 0.0335(6) Uani 1 1 d . . .
H24A H 0.5147 1.0268 1.1896 0.040 Uiso 1 1 calc R . .
H24B H 0.6156 1.0140 1.3142 0.040 Uiso 1 1 calc R . .
H24C H 0.4160 1.0853 1.3032 0.040 Uiso 1 1 calc R . .

loop_
_atom_site_aniso_label
_atom_site_aniso_U_11
_atom_site_aniso_U_22
_atom_site_aniso_U_33
_atom_site_aniso_U_23
_atom_site_aniso_U_13
_atom_site_aniso_U_12
Cu 0.02286(15) 0.01986(16) 0.02046(16) 0.00873(11) 0.00282(10) -0.00040(10)
S1 0.0337(3) 0.0258(3) 0.0226(3) 0.0095(2) 0.0035(2) -0.0028(2)
S2 0.0294(3) 0.0199(3) 0.0255(3) 0.0090(2) 0.0061(2) -0.0008(2)
C1 0.0343(12) 0.0220(11) 0.0294(12) 0.0074(9) 0.0042(9) -0.0034(9)
C2 0.0372(12) 0.0281(12) 0.0254(11) 0.0120(9) 0.0083(9) -0.0036(10)
C11 0.0202(9) 0.0217(10) 0.0238(11) 0.0075(8) 0.0030(8) 0.0003(8)
N11 0.0228(8) 0.0223(9) 0.0218(9) 0.0076(7) 0.0019(7) 0.0001(7)
N12 0.0270(9) 0.0240(10) 0.0189(9) 0.0050(7) 0.0022(7) -0.0003(7)
C12 0.0229(10) 0.0229(11) 0.0234(11) 0.0066(9) 0.0037(8) 0.0016(8)
N13 0.0360(11) 0.0287(11) 0.0213(9) 0.0062(8) 0.0046(8) -0.0017(9)
C13 0.0468(15) 0.0299(13) 0.0266(12) 0.0009(10) 0.0035(10) -0.0019(11)
C14 0.0355(13) 0.0376(15) 0.0243(12) 0.0121(10) 0.0051(10) 0.0010(11)
C21 0.0221(10) 0.0207(11) 0.0241(10) 0.0086(8) 0.0053(8) 0.0011(8)
N21 0.0233(9) 0.0211(9) 0.0227(9) 0.0086(7) 0.0013(7) -0.0014(7)
C22 0.0206(9) 0.0214(11) 0.0244(11) 0.0089(8) 0.0039(8) 0.0018(8)
N22 0.0296(9) 0.0199(9) 0.0217(9) 0.0072(7) 0.0026(7) -0.0015(8)
N23 0.0320(10) 0.0215(10) 0.0254(10) 0.0061(8) 0.0031(8) -0.0025(8)
C23 0.0404(13) 0.0312(13) 0.0211(11) 0.0062(9) 0.0043(9) -0.0017(11)
C24 0.0417(14) 0.0249(12) 0.0323(13) 0.0019(10) 0.0098(11) -0.0044(11)

loop_
_atom_type_symbol
_atom_type_description
_atom_type_scat_dispersion_real
_atom_type_scat_dispersion_imag
_atom_type_scat_source
C C 0.0033 0.0016 'International Tables Vol C Tables 4.2.6.8 and 6.1.1.4'
H H 0.0000 0.0000 'International Tables Vol C Tables 4.2.6.8 and 6.1.1.4'
N N 0.0061 0.0033 'International Tables Vol C Tables 4.2.6.8 and 6.1.1.4'
S S 0.1246 0.1234 'International Tables Vol C Tables 4.2.6.8 and 6.1.1.4'
Cu Cu 0.3201 1.2651 'International Tables Vol C Tables 4.2.6.8 and 6.1.1.4'

loop_
_geom_angle_atom_site_label_1
_geom_angle_atom_site_label_2
_geom_angle_atom_site_label_3
_geom_angle
_geom_angle_site_symmetry_1
_geom_angle_site_symmetry_3
_geom_angle_publ_flag
N21 Cu N11 80.68(8) . . ?
N21 Cu S1 165.99(6) . . ?
N11 Cu S1 85.44(6) . . ?
N21 Cu S2 85.02(6) . . ?
N11 Cu S2 165.55(6) . . ?
S1 Cu S2 108.77(2) . . ?
C12 S1 Cu 94.46(8) . . ?
C22 S2 Cu 94.53(8) . . ?
C11 C1 H1A 109.5 . . ?
C11 C1 H1B 109.5 . . ?
H1A C1 H1B 109.5 . . ?
C11 C1 H1C 109.5 . . ?
H1A C1 H1C 109.5 . . ?
H1B C1 H1C 109.5 . . ?
C21 C2 H2A 109.5 . . ?
C21 C2 H2B 109.5 . . ?
H2A C2 H2B 109.5 . . ?
C21 C2 H2C 109.5 . . ?
H2A C2 H2C 109.5 . . ?
H2B C2 H2C 109.5 . . ?
N11 C11 C21 113.7(2) . . ?
N11 C11 C1 124.6(2) . . ?
C21 C11 C1 121.6(2) . . ?
C11 N11 N12 121.2(2) . . ?
C11 N11 Cu 115.51(16) . . ?
N12 N11 Cu 123.30(15) . . ?
C12 N12 N11 111.48(19) . . ?
N12 C12 N13 116.5(2) . . ?
N12 C12 S1 125.31(18) . . ?
N13 C12 S1 118.23(18) . . ?
C12 N13 C14 124.3(2) . . ?
C12 N13 C13 119.5(2) . . ?
C14 N13 C13 116.0(2) . . ?
N13 C13 H13A 109.5 . . ?
N13 C13 H13B 109.5 . . ?
H13A C13 H13B 109.5 . . ?
N13 C13 H13C 109.5 . . ?
H13A C13 H13C 109.5 . . ?
H13B C13 H13C 109.5 . . ?
N13 C14 H14A 109.5 . . ?
N13 C14 H14B 109.5 . . ?
H14A C14 H14B 109.5 . . ?
N13 C14 H14C 109.5 . . ?
H14A C14 H14C 109.5 . . ?
H14B C14 H14C 109.5 . . ?
N21 C21 C11 114.4(2) . . ?
N21 C21 C2 123.8(2) . . ?
C11 C21 C2 121.8(2) . . ?
C21 N21 N22 120.8(2) . . ?
C21 N21 Cu 115.61(16) . . ?
N22 N21 Cu 123.45(15) . . ?
N22 C22 N23 115.9(2) . . ?
N22 C22 S2 125.23(18) . . ?
N23 C22 S2 118.88(18) . . ?
C22 N22 N21 111.67(19) . . ?
C22 N23 C24 124.1(2) . . ?
C22 N23 C23 118.5(2) . . ?
C24 N23 C23 117.4(2) . . ?
N23 C23 H23A 109.5 . . ?
N23 C23 H23B 109.5 . . ?
H23A C23 H23B 109.5 . . ?
N23 C23 H23C 109.5 . . ?
H23A C23 H23C 109.5 . . ?
H23B C23 H23C 109.5 . . ?
N23 C24 H24A 109.5 . . ?
N23 C24 H24B 109.5 . . ?
H24A C24 H24B 109.5 . . ?
N23 C24 H24C 109.5 . . ?
H24A C24 H24C 109.5 . . ?
H24B C24 H24C 109.5 . . ?

loop_
_geom_bond_atom_site_label_1
_geom_bond_atom_site_label_2
_geom_bond_distance
_geom_bond_site_symmetry_2
_geom_bond_publ_flag
Cu N21 1.9580(19) . ?
Cu N11 1.965(2) . ?
Cu S1 2.2408(6) . ?
Cu S2 2.2511(7) . ?
S1 C12 1.772(2) . ?
S2 C22 1.762(2) . ?
C1 C11 1.487(3) . ?
C1 H1A 0.9800 . ?
C1 H1B 0.9800 . ?
C1 H1C 0.9800 . ?
C2 C21 1.494(3) . ?
C2 H2A 0.9800 . ?
C2 H2B 0.9800 . ?
C2 H2C 0.9800 . ?
C11 N11 1.299(3) . ?
C11 C21 1.483(3) . ?
N11 N12 1.369(3) . ?
N12 C12 1.330(3) . ?
C12 N13 1.347(3) . ?
N13 C14 1.456(3) . ?
N13 C13 1.456(3) . ?
C13 H13A 0.9800 . ?
C13 H13B 0.9800 . ?
C13 H13C 0.9800 . ?
C14 H14A 0.9800 . ?
C14 H14B 0.9800 . ?
C14 H14C 0.9800 . ?
C21 N21 1.293(3) . ?
N21 N22 1.369(3) . ?
C22 N22 1.325(3) . ?
C22 N23 1.356(3) . ?
N23 C24 1.449(3) . ?
N23 C23 1.462(3) . ?
C23 H23A 0.9800 . ?
C23 H23B 0.9800 . ?
C23 H23C 0.9800 . ?
C24 H24A 0.9800 . ?
C24 H24B 0.9800 . ?
C24 H24C 0.9800 . ?

loop_
_geom_torsion_atom_site_label_1
_geom_torsion_atom_site_label_2
_geom_torsion_atom_site_label_3
_geom_torsion_atom_site_label_4
_geom_torsion
_geom_torsion_site_symmetry_1
_geom_torsion_site_symmetry_2
_geom_torsion_site_symmetry_3
_geom_torsion_site_symmetry_4
_geom_torsion_publ_flag
N21 Cu S1 C12 -9.0(3) . . . . ?
N11 Cu S1 C12 -1.04(9) . . . . ?
S2 Cu S1 C12 -178.37(7) . . . . ?
N21 Cu S2 C22 2.00(9) . . . . ?
N11 Cu S2 C22 10.2(2) . . . . ?
S1 Cu S2 C22 179.43(7) . . . . ?
C21 C11 N11 N12 179.63(18) . . . . ?
C1 C11 N11 N12 -0.3(3) . . . . ?
C21 C11 N11 Cu 0.1(2) . . . . ?
C1 C11 N11 Cu -179.82(17) . . . . ?
N21 Cu N11 C11 -1.40(16) . . . . ?
S1 Cu N11 C11 -179.46(16) . . . . ?
S2 Cu N11 C11 -9.6(3) . . . . ?
N21 Cu N11 N12 179.03(18) . . . . ?
S1 Cu N11 N12 0.98(16) . . . . ?
S2 Cu N11 N12 170.79(15) . . . . ?
C11 N11 N12 C12 -179.81(19) . . . . ?
Cu N11 N12 C12 -0.3(3) . . . . ?
N11 N12 C12 N13 179.64(19) . . . . ?
N11 N12 C12 S1 -1.0(3) . . . . ?
Cu S1 C12 N12 1.5(2) . . . . ?
Cu S1 C12 N13 -179.16(18) . . . . ?
N12 C12 N13 C14 -173.9(2) . . . . ?
S1 C12 N13 C14 6.7(3) . . . . ?
N12 C12 N13 C13 0.3(3) . . . . ?
S1 C12 N13 C13 -179.11(18) . . . . ?
N11 C11 C21 N21 2.2(3) . . . . ?
C1 C11 C21 N21 -177.92(19) . . . . ?
N11 C11 C21 C2 -177.0(2) . . . . ?
C1 C11 C21 C2 2.9(3) . . . . ?
C11 C21 N21 N22 -179.35(18) . . . . ?
C2 C21 N21 N22 -0.2(3) . . . . ?
C11 C21 N21 Cu -3.4(2) . . . . ?
C2 C21 N21 Cu 175.77(17) . . . . ?
N11 Cu N21 C21 2.70(16) . . . . ?
S1 Cu N21 C21 10.7(4) . . . . ?
S2 Cu N21 C21 -179.36(16) . . . . ?
N11 Cu N21 N22 178.55(18) . . . . ?
S1 Cu N21 N22 -173.42(15) . . . . ?
S2 Cu N21 N22 -3.51(17) . . . . ?
Cu S2 C22 N22 -1.1(2) . . . . ?
Cu S2 C22 N23 179.27(17) . . . . ?
N23 C22 N22 N21 178.52(18) . . . . ?
S2 C22 N22 N21 -1.1(3) . . . . ?
C21 N21 N22 C22 179.14(19) . . . . ?
Cu N21 N22 C22 3.5(3) . . . . ?
N22 C22 N23 C24 176.2(2) . . . . ?
S2 C22 N23 C24 -4.1(3) . . . . ?
N22 C22 N23 C23 -3.7(3) . . . . ?
S2 C22 N23 C23 175.96(17) . . . . ?
